data_1563618
loop_
_publ_author_name
'Perry, Houston'
'Zo\'n, Jerzy'
'Law, Justin'
'Clearfield, Abraham'

_publ_section_title
;
 Structural variations of SnII pyridylphosphonates influenced by an
 uncommon Sn--N interaction
;
_journal_issue 5
_journal_name_full 'Journal of Solid State Chemistry'
_journal_page_first 1165
_journal_page_last 1173
_journal_paper_doi 10.1016/j.jssc.2010.03.016
_journal_volume 183
_journal_year 2010
_chemical_formula_moiety 'C24 H24 N4 O12 P4 Sn4, O'
_chemical_formula_sum 'C24 H24 N4 O13 P4 Sn4'
_chemical_formula_weight 1175.11
_space_group_IT_number 33
_space_group_name_Hall 'P 2c -2n'
_space_group_name_H-M_alt 'P n a 21'
_symmetry_cell_setting orthorhombic
_symmetry_space_group_name_Hall 'P 2c -2n'
_symmetry_space_group_name_H-M 'P n a 21'
_atom_sites_solution_hydrogens geom
_atom_sites_solution_primary direct
_atom_sites_solution_secondary difmap
_audit_creation_method SHELXL-97
_cell_angle_alpha 90.00
_cell_angle_beta 90.00
_cell_angle_gamma 90.00
_cell_formula_units_Z 4
_cell_length_a 18.955(3)
_cell_length_b 9.7543(14)
_cell_length_c 17.833(3)
_cell_measurement_reflns_used 9866
_cell_measurement_temperature 213(2)
_cell_measurement_theta_max 33.7055
_cell_measurement_theta_min 2.608
_cell_volume 3297.2(9)
_computing_cell_refinement 'SAINT+ ver. 6.2 (Bruker, 2001)'
_computing_data_collection 'APEX2  (Bruker, 2005)'
_computing_data_reduction 'SAINT+ ver. 6.2 (Bruker, 2001)'
_computing_publication_material 'SHELXL-97 (Sheldrick, 2008)'
_computing_structure_refinement 'SHELXL-97 (Sheldrick, 2008)'
_computing_structure_solution 'SHELXS-97 (Sheldrick, 2008)'
_diffrn_ambient_temperature 213(2)
_diffrn_measured_fraction_theta_full 0.998
_diffrn_measured_fraction_theta_max 0.998
_diffrn_measurement_device_type 'Bruker SMART APEX II CCD area detector'
_diffrn_measurement_method 'phi and omega scans'
_diffrn_radiation_monochromator graphite
_diffrn_radiation_source 'fine-focus sealed tube'
_diffrn_radiation_type MoK\a
_diffrn_radiation_wavelength 0.71073
_diffrn_reflns_av_R_equivalents 0.0518
_diffrn_reflns_av_sigmaI/netI 0.0379
_diffrn_reflns_limit_h_max 27
_diffrn_reflns_limit_h_min -27
_diffrn_reflns_limit_k_max 14
_diffrn_reflns_limit_k_min -14
_diffrn_reflns_limit_l_max 26
_diffrn_reflns_limit_l_min -26
_diffrn_reflns_number 65018
_diffrn_reflns_theta_full 31.50
_diffrn_reflns_theta_max 31.50
_diffrn_reflns_theta_min 2.15
_exptl_absorpt_coefficient_mu 3.260
_exptl_absorpt_correction_T_max 0.7364
_exptl_absorpt_correction_T_min 0.7156
_exptl_absorpt_correction_type numerical
_exptl_absorpt_process_details 'SADABS (Sheldrick, 2003)'
_exptl_crystal_colour colorless
_exptl_crystal_density_diffrn 2.367
_exptl_crystal_density_method 'not measured'
_exptl_crystal_description block
_exptl_crystal_F_000 2240
_exptl_crystal_size_max 0.11
_exptl_crystal_size_mid 0.10
_exptl_crystal_size_min 0.10
_refine_diff_density_max 1.126
_refine_diff_density_min -1.071
_refine_diff_density_rms 0.144
_refine_ls_abs_structure_details 'Flack H D (1983), Acta Cryst. A39, 876-881'
_refine_ls_abs_structure_Flack -0.002(18)
_refine_ls_extinction_coef 0.00069(3)
_refine_ls_extinction_expression Fc^*^=kFc[1+0.001xFc^2^\l^3^/sin(2\q)]^-1/4^
_refine_ls_extinction_method SHELXL
_refine_ls_goodness_of_fit_ref 1.070
_refine_ls_hydrogen_treatment constr
_refine_ls_matrix_type full
_refine_ls_number_parameters 447
_refine_ls_number_reflns 10881
_refine_ls_number_restraints 1
_refine_ls_restrained_S_all 1.070
_refine_ls_R_factor_all 0.0423
_refine_ls_R_factor_gt 0.0300
_refine_ls_shift/su_max 0.002
_refine_ls_shift/su_mean 0.000
_refine_ls_structure_factor_coef Fsqd
_refine_ls_weighting_details 'calc w=1/[\s^2^(Fo^2^)+(0.0277P)^2^+0.0000P] where P=(Fo^2^+2Fc^2^)/3'
_refine_ls_weighting_scheme calc
_refine_ls_wR_factor_gt 0.0625
_refine_ls_wR_factor_ref 0.0692
_reflns_number_gt 8723
_reflns_number_total 10881
_reflns_threshold_expression >2sigma(I)
_cod_data_source_file JSSC-2010-183-1165.cif
_cod_data_source_block 3
_cod_depositor_comments
;
The following automatic conversions were performed:

data item '_exptl_crystal_density_meas' value 'not measured' was
changed to '?' -- the value is perceived as not measured.

Automatic conversion script
Id: cif_fix_values 8369 2020-08-20 11:38:08Z andrius 
;
_cod_original_sg_symbol_Hall P2c-2n
_cod_original_sg_symbol_H-M Pna21
_cod_database_code 1563618

loop_
_symmetry_equiv_pos_as_xyz
'x, y, z'
'-x, -y, z+1/2'
'-x+1/2, y+1/2, z+1/2'
'x+1/2, -y+1/2, z'

loop_
_atom_site_label
_atom_site_type_symbol
_atom_site_fract_x
_atom_site_fract_y
_atom_site_fract_z
_atom_site_U_iso_or_equiv
_atom_site_adp_type
_atom_site_occupancy
_atom_site_symmetry_multiplicity
_atom_site_calc_flag
_atom_site_refinement_flags
_atom_site_disorder_assembly
_atom_site_disorder_group
Sn1 Sn 0.874571(17) 0.746170(19) 0.046410(19) 0.01570(9) Uani 1 1 d . . .
Sn2 Sn 0.616851(17) 0.76062(2) -0.033405(17) 0.01574(7) Uani 1 1 d . . .
Sn3 Sn 0.876889(18) 1.245754(19) -0.012169(18) 0.01631(8) Uani 1 1 d . . .
Sn4 Sn 0.631200(16) 1.245947(19) 0.063465(17) 0.01491(8) Uani 1 1 d . . .
P1 P 0.73688(4) 0.54653(8) 0.03496(7) 0.01428(19) Uani 1 1 d . . .
P3 P 0.74048(4) 1.04104(7) -0.02699(7) 0.01425(18) Uani 1 1 d . . .
P4 P 1.01339(4) 1.04119(8) -0.00728(7) 0.0168(2) Uani 1 1 d . . .
P2 P 1.00918(4) 0.53659(8) 0.05949(7) 0.01616(19) Uani 1 1 d . . .
O10 O 0.52613(11) 0.6086(2) -0.02221(16) 0.0236(6) Uani 1 1 d . . .
O2 O 0.66857(10) 0.6314(2) 0.04317(13) 0.0167(5) Uani 1 1 d . . .
O3 O 0.79691(11) 0.6043(2) 0.08307(14) 0.0188(5) Uani 1 1 d . . .
O4 O 0.94824(11) 0.5928(2) 0.01246(14) 0.0191(5) Uani 1 1 d . . .
O7 O 0.67589(11) 1.1365(2) -0.02579(14) 0.0202(5) Uani 1 1 d . . .
O8 O 0.80092(11) 1.0954(2) 0.02148(14) 0.0179(5) Uani 1 1 d . . .
O9 O 0.72231(11) 0.8942(2) -0.00976(15) 0.0209(5) Uani 1 1 d . . .
O1 O 0.72477(11) 1.3961(2) 0.04784(16) 0.0220(6) Uani 1 1 d . . .
O6 O 0.52881(11) 1.1083(2) 0.03983(16) 0.0230(6) Uani 1 1 d . . .
O11 O 1.08018(11) 1.1274(2) -0.01549(14) 0.0184(5) Uani 1 1 d . . .
O12 O 0.95164(11) 1.0994(2) -0.05282(14) 0.0202(5) Uani 1 1 d . . .
O5 O 0.57276(11) 0.8635(2) 0.05921(14) 0.0211(5) Uani 1 1 d . . .
N1 N 0.82180(13) 0.6594(3) -0.06998(16) 0.0159(6) Uani 1 1 d . . .
N2 N 0.92832(13) 0.6410(3) 0.16890(18) 0.0188(6) Uani 1 1 d . . .
N3 N 0.82168(13) 1.1540(3) -0.13282(17) 0.0171(6) Uani 1 1 d . . .
N4 N 0.93022(14) 1.1445(3) 0.10133(16) 0.0181(6) Uani 1 1 d . . .
C1 C 0.76712(17) 0.5723(3) -0.06131(19) 0.0168(7) Uani 1 1 d . . .
C2 C 0.7345(2) 0.5089(4) -0.1220(2) 0.0263(9) Uani 1 1 d . . .
H2 H 0.6972 0.4468 -0.1147 0.032 Uiso 1 1 calc R . .
C3 C 0.7581(2) 0.5391(4) -0.1927(3) 0.0287(10) Uani 1 1 d . . .
H3 H 0.7371 0.4978 -0.2348 0.034 Uiso 1 1 calc R . .
C5 C 0.84450(17) 0.6909(3) -0.1390(2) 0.0191(7) Uani 1 1 d . . .
C6 C 0.90364(19) 0.7905(4) -0.1455(2) 0.0249(8) Uani 1 1 d . . .
H6C H 0.8884 0.8795 -0.1273 0.037 Uiso 1 1 calc R . .
H6B H 0.9178 0.7982 -0.1976 0.037 Uiso 1 1 calc R . .
H6A H 0.9433 0.7589 -0.1158 0.037 Uiso 1 1 calc R . .
C12 C 0.8503(3) 0.7691(4) 0.2510(3) 0.0355(12) Uani 1 1 d . . .
H12B H 0.8039 0.7362 0.2368 0.053 Uiso 1 1 calc R . .
H12C H 0.8626 0.8481 0.2206 0.053 Uiso 1 1 calc R . .
H12A H 0.8500 0.7950 0.3035 0.053 Uiso 1 1 calc R . .
C11 C 0.90371(18) 0.6576(4) 0.2387(2) 0.0221(8) Uani 1 1 d . . .
C13 C 0.77303(17) 1.0537(3) -0.12242(19) 0.0160(7) Uani 1 1 d . . .
C14 C 0.7481(2) 0.9760(4) -0.1815(2) 0.0199(9) Uani 1 1 d . . .
H14 H 0.7141 0.9075 -0.1731 0.024 Uiso 1 1 calc R . .
C10 C 0.92655(18) 0.5777(4) 0.2983(2) 0.0266(8) Uani 1 1 d . . .
H10 H 0.9096 0.5934 0.3471 0.032 Uiso 1 1 calc R . .
C9 C 0.97500(19) 0.4740(4) 0.2843(2) 0.0309(9) Uani 1 1 d . . .
H9 H 0.9901 0.4165 0.3234 0.037 Uiso 1 1 calc R . .
C8 C 1.0011(2) 0.4552(4) 0.2123(3) 0.0241(9) Uani 1 1 d . . .
H8 H 1.0337 0.3852 0.2017 0.029 Uiso 1 1 calc R . .
C4 C 0.81317(18) 0.6314(3) -0.2017(2) 0.0244(8) Uani 1 1 d . . .
H4 H 0.8293 0.6536 -0.2500 0.029 Uiso 1 1 calc R . .
C15 C 0.77362(19) 0.9999(4) -0.2532(2) 0.0255(8) Uani 1 1 d . . .
H15 H 0.7583 0.9467 -0.2940 0.031 Uiso 1 1 calc R . .
C17 C 0.84652(17) 1.1785(3) -0.2025(2) 0.0207(7) Uani 1 1 d . . .
C19 C 0.98386(17) 1.0574(3) 0.0894(2) 0.0175(7) Uani 1 1 d . . .
C7 C 0.97736(16) 0.5436(3) 0.1563(2) 0.0185(7) Uani 1 1 d . . .
C16 C 0.82187(19) 1.1033(4) -0.2631(2) 0.0293(9) Uani 1 1 d . . .
H16 H 0.8384 1.1234 -0.3115 0.035 Uiso 1 1 calc R . .
C18 C 0.9023(2) 1.2847(4) -0.2106(3) 0.0312(10) Uani 1 1 d . . .
H18A H 0.9208 1.2825 -0.2613 0.047 Uiso 1 1 calc R . .
H18B H 0.9401 1.2663 -0.1753 0.047 Uiso 1 1 calc R . .
H18C H 0.8824 1.3744 -0.2005 0.047 Uiso 1 1 calc R . .
C24 C 0.8452(2) 1.2615(4) 0.1805(3) 0.0330(11) Uani 1 1 d . . .
H24A H 0.8540 1.3441 0.1516 0.050 Uiso 1 1 calc R . .
H24B H 0.8396 1.2852 0.2330 0.050 Uiso 1 1 calc R . .
H24C H 0.8026 1.2175 0.1624 0.050 Uiso 1 1 calc R . .
C23 C 0.90626(17) 1.1657(3) 0.1719(2) 0.0216(7) Uani 1 1 d . . .
C22 C 0.93786(19) 1.1007(4) 0.2324(2) 0.0284(9) Uani 1 1 d . . .
H22 H 0.9218 1.1180 0.2813 0.034 Uiso 1 1 calc R . .
C21 C 0.9926(3) 1.0110(5) 0.2207(3) 0.0318(11) Uani 1 1 d . . .
H21 H 1.0143 0.9673 0.2616 0.038 Uiso 1 1 calc R . .
C20 C 1.01571(18) 0.9854(4) 0.1479(2) 0.0256(9) Uani 1 1 d . . .
H20 H 1.0517 0.9214 0.1385 0.031 Uiso 1 1 calc R . .
O1S O 0.6993(2) 0.9314(4) 0.1497(2) 0.0836(12) Uani 1 1 d . . .

loop_
_atom_site_aniso_label
_atom_site_aniso_U_11
_atom_site_aniso_U_22
_atom_site_aniso_U_33
_atom_site_aniso_U_23
_atom_site_aniso_U_13
_atom_site_aniso_U_12
Sn1 0.01136(13) 0.01200(12) 0.0237(2) -0.00155(9) -0.00121(14) -0.00061(7)
Sn2 0.01327(14) 0.01666(12) 0.01728(18) 0.00195(14) -0.00080(17) 0.00063(8)
Sn3 0.01131(13) 0.01235(12) 0.0253(2) -0.00093(9) -0.00116(14) 0.00015(7)
Sn4 0.01291(14) 0.01523(12) 0.0166(2) 0.00072(10) 0.00109(16) 0.00159(7)
P1 0.0095(4) 0.0133(4) 0.0200(5) 0.0009(3) -0.0010(3) -0.0010(3)
P3 0.0101(4) 0.0125(3) 0.0202(5) -0.0010(4) 0.0020(3) -0.0009(3)
P4 0.0099(4) 0.0136(4) 0.0269(6) -0.0029(4) -0.0033(3) 0.0015(3)
P2 0.0102(4) 0.0151(4) 0.0231(5) 0.0005(4) 0.0008(3) 0.0006(3)
O10 0.0150(11) 0.0153(10) 0.0404(16) 0.0068(12) -0.0061(11) -0.0044(9)
O2 0.0115(11) 0.0168(10) 0.0219(14) 0.0025(10) -0.0002(9) 0.0017(8)
O3 0.0111(11) 0.0266(12) 0.0188(12) 0.0010(10) -0.0021(9) -0.0053(9)
O4 0.0145(12) 0.0193(11) 0.0237(13) -0.0024(10) -0.0013(10) 0.0040(9)
O7 0.0132(11) 0.0236(11) 0.0237(13) -0.0039(12) -0.0005(10) 0.0042(9)
O8 0.0153(11) 0.0166(10) 0.0219(13) 0.0011(10) -0.0036(10) -0.0017(9)
O9 0.0206(12) 0.0156(10) 0.0267(15) 0.0013(10) 0.0029(10) -0.0052(9)
O1 0.0143(11) 0.0149(10) 0.0368(16) 0.0038(11) -0.0036(11) -0.0008(9)
O6 0.0192(12) 0.0167(11) 0.0331(16) 0.0021(11) 0.0030(11) -0.0033(9)
O11 0.0120(11) 0.0181(10) 0.0250(14) -0.0041(10) 0.0004(9) -0.0019(9)
O12 0.0150(11) 0.0204(11) 0.0253(14) -0.0053(10) -0.0034(10) 0.0059(9)
O5 0.0143(11) 0.0220(11) 0.0270(14) -0.0026(11) 0.0014(11) 0.0054(9)
N1 0.0099(13) 0.0152(13) 0.0226(16) 0.0001(11) 0.0013(11) 0.0016(10)
N2 0.0149(14) 0.0176(13) 0.0239(16) -0.0023(12) 0.0014(12) 0.0006(11)
N3 0.0107(13) 0.0188(13) 0.0218(15) 0.0007(12) 0.0005(11) 0.0028(10)
N4 0.0155(14) 0.0148(13) 0.0239(17) -0.0018(11) -0.0015(12) -0.0043(11)
C1 0.0124(16) 0.0169(15) 0.0211(18) 0.0005(13) 0.0003(14) 0.0035(13)
C2 0.024(2) 0.028(2) 0.027(2) -0.0061(16) 0.0021(17) -0.0045(15)
C3 0.026(2) 0.037(2) 0.023(2) -0.0117(19) 0.0008(19) -0.0032(18)
C5 0.0165(17) 0.0192(16) 0.0215(19) -0.0026(14) 0.0040(14) 0.0045(13)
C6 0.021(2) 0.0275(19) 0.026(2) 0.0032(18) 0.0062(17) -0.0039(16)
C12 0.031(3) 0.032(2) 0.044(3) -0.008(2) 0.013(2) 0.0031(19)
C11 0.0169(18) 0.0221(18) 0.027(2) -0.0033(15) 0.0040(14) -0.0042(14)
C13 0.0110(16) 0.0188(16) 0.0182(18) 0.0009(14) 0.0010(13) 0.0005(13)
C14 0.0169(19) 0.0224(18) 0.020(2) -0.0022(15) 0.0015(15) 0.0000(15)
C10 0.0222(18) 0.0354(19) 0.022(2) 0.0004(17) 0.0021(15) -0.0006(15)
C9 0.026(2) 0.037(2) 0.029(2) 0.0049(18) 0.0005(17) -0.0048(17)
C8 0.0212(19) 0.0189(18) 0.032(3) 0.0006(18) -0.0014(17) 0.0001(16)
C4 0.0210(18) 0.0306(18) 0.0215(19) -0.0004(15) 0.0050(15) 0.0015(14)
C15 0.0204(19) 0.035(2) 0.022(2) -0.0063(16) -0.0008(16) -0.0002(16)
C17 0.0152(17) 0.0227(17) 0.024(2) 0.0038(15) 0.0018(14) 0.0001(13)
C19 0.0096(15) 0.0143(15) 0.0285(19) -0.0014(14) -0.0021(14) 0.0000(12)
C7 0.0096(16) 0.0183(16) 0.028(2) -0.0029(14) 0.0025(14) -0.0016(13)
C16 0.0225(19) 0.041(2) 0.024(2) 0.0056(16) 0.0077(16) 0.0054(17)
C18 0.021(2) 0.0319(19) 0.041(3) 0.009(2) 0.0085(19) -0.0082(19)
C24 0.029(2) 0.035(2) 0.035(3) -0.0049(17) 0.002(2) 0.0084(17)
C23 0.0177(17) 0.0214(17) 0.026(2) -0.0039(15) 0.0006(15) -0.0060(13)
C22 0.032(2) 0.0264(19) 0.027(2) -0.0003(15) 0.0001(16) -0.0046(16)
C21 0.027(2) 0.036(2) 0.032(3) 0.0043(19) -0.010(2) 0.0014(18)
C20 0.0157(19) 0.0257(19) 0.035(2) 0.0010(16) -0.0032(16) 0.0029(14)
O1S 0.118(3) 0.089(3) 0.044(2) -0.014(2) -0.012(2) -0.002(2)

loop_
_atom_type_symbol
_atom_type_description
_atom_type_scat_dispersion_real
_atom_type_scat_dispersion_imag
_atom_type_scat_source
C C 0.0033 0.0016 'International Tables Vol C Tables 4.2.6.8 and 6.1.1.4'
H H 0.0000 0.0000 'International Tables Vol C Tables 4.2.6.8 and 6.1.1.4'
N N 0.0061 0.0033 'International Tables Vol C Tables 4.2.6.8 and 6.1.1.4'
O O 0.0106 0.0060 'International Tables Vol C Tables 4.2.6.8 and 6.1.1.4'
P P 0.1023 0.0942 'International Tables Vol C Tables 4.2.6.8 and 6.1.1.4'
Sn Sn -0.6537 1.4246 'International Tables Vol C Tables 4.2.6.8 and 6.1.1.4'

loop_
_geom_angle_atom_site_label_1
_geom_angle_atom_site_label_2
_geom_angle_atom_site_label_3
_geom_angle
_geom_angle_site_symmetry_1
_geom_angle_site_symmetry_3
O3 Sn1 O4 94.83(8) . .
O3 Sn1 N1 75.71(9) . .
O4 Sn1 N1 77.60(9) . .
O3 Sn1 N2 75.97(8) . .
O4 Sn1 N2 72.99(9) . .
N1 Sn1 N2 136.77(8) . .
O2 Sn2 O5 87.77(9) . .
O2 Sn2 O10 84.54(8) . .
O5 Sn2 O10 86.66(9) . .
O2 Sn2 O9 79.90(8) . .
O5 Sn2 O9 86.25(8) . .
O10 Sn2 O9 163.13(10) . .
O12 Sn3 O8 94.78(8) . .
O12 Sn3 N4 74.90(9) . .
O8 Sn3 N4 76.79(8) . .
O12 Sn3 N3 75.63(9) . .
O8 Sn3 N3 73.76(9) . .
N4 Sn3 N3 135.89(8) . .
O7 Sn4 O11 88.67(10) . 4_475
O7 Sn4 O1 85.49(9) . .
O11 Sn4 O1 84.29(8) 4_475 .
O7 Sn4 O6 84.74(8) . .
O11 Sn4 O6 80.76(8) 4_475 .
O1 Sn4 O6 162.29(10) . .
O1 P1 O3 112.75(13) 1_545 .
O1 P1 O2 112.40(12) 1_545 .
O3 P1 O2 111.87(12) . .
O1 P1 C1 109.02(15) 1_545 .
O3 P1 C1 104.03(14) . .
O2 P1 C1 106.17(14) . .
O9 P3 O8 112.70(13) . .
O9 P3 O7 113.01(12) . .
O8 P3 O7 112.24(12) . .
O9 P3 C13 109.54(14) . .
O8 P3 C13 104.58(14) . .
O7 P3 C13 104.03(14) . .
O10 P4 O11 112.64(12) 4_565 .
O10 P4 O12 112.85(13) 4_565 .
O11 P4 O12 112.22(13) . .
O10 P4 C19 107.54(15) 4_565 .
O11 P4 C19 107.34(14) . .
O12 P4 C19 103.57(14) . .
O6 P2 O4 113.36(13) 4_565 .
O6 P2 O5 113.46(13) 4_565 4_565
O4 P2 O5 111.09(13) . 4_565
O6 P2 C7 109.68(15) 4_565 .
O4 P2 C7 104.78(14) . .
O5 P2 C7 103.65(14) 4_565 .
P4 O10 Sn2 140.19(13) 4_465 .
P1 O2 Sn2 130.65(14) . .
P1 O3 Sn1 125.59(14) . .
P2 O4 Sn1 126.16(13) . .
P3 O7 Sn4 129.85(14) . .
P3 O8 Sn3 125.64(14) . .
P3 O9 Sn2 131.70(13) . .
P1 O1 Sn4 138.80(13) 1_565 .
P2 O6 Sn4 133.32(14) 4_465 .
P4 O11 Sn4 129.73(14) . 4_575
P4 O12 Sn3 124.99(14) . .
P2 O5 Sn2 127.65(14) 4_465 .
C5 N1 C1 119.8(3) . .
C5 N1 Sn1 124.5(2) . .
C1 N1 Sn1 115.7(2) . .
C11 N2 C7 118.7(3) . .
C11 N2 Sn1 126.3(2) . .
C7 N2 Sn1 113.9(2) . .
C17 N3 C13 119.4(3) . .
C17 N3 Sn3 124.8(2) . .
C13 N3 Sn3 114.6(2) . .
C19 N4 C23 119.9(3) . .
C19 N4 Sn3 115.7(2) . .
C23 N4 Sn3 124.3(2) . .
N1 C1 C2 122.1(3) . .
N1 C1 P1 115.8(2) . .
C2 C1 P1 122.0(3) . .
C3 C2 C1 118.4(4) . .
C3 C2 H2 120.8 . .
C1 C2 H2 120.8 . .
C2 C3 C4 119.4(4) . .
C2 C3 H3 120.3 . .
C4 C3 H3 120.3 . .
N1 C5 C4 120.3(3) . .
N1 C5 C6 117.6(3) . .
C4 C5 C6 122.1(3) . .
C5 C6 H6C 109.5 . .
C5 C6 H6B 109.5 . .
H6C C6 H6B 109.5 . .
C5 C6 H6A 109.5 . .
H6C C6 H6A 109.5 . .
H6B C6 H6A 109.5 . .
C11 C12 H12B 109.5 . .
C11 C12 H12C 109.5 . .
H12B C12 H12C 109.5 . .
C11 C12 H12A 109.5 . .
H12B C12 H12A 109.5 . .
H12C C12 H12A 109.5 . .
N2 C11 C10 122.4(3) . .
N2 C11 C12 117.2(3) . .
C10 C11 C12 120.4(4) . .
N3 C13 C14 121.6(3) . .
N3 C13 P3 114.1(2) . .
C14 C13 P3 124.1(3) . .
C13 C14 C15 119.4(4) . .
C13 C14 H14 120.3 . .
C15 C14 H14 120.3 . .
C11 C10 C9 118.5(3) . .
C11 C10 H10 120.7 . .
C9 C10 H10 120.7 . .
C8 C9 C10 119.9(4) . .
C8 C9 H9 120.0 . .
C10 C9 H9 120.0 . .
C9 C8 C7 117.8(4) . .
C9 C8 H8 121.1 . .
C7 C8 H8 121.1 . .
C3 C4 C5 119.9(4) . .
C3 C4 H4 120.0 . .
C5 C4 H4 120.0 . .
C16 C15 C14 118.3(4) . .
C16 C15 H15 120.8 . .
C14 C15 H15 120.8 . .
N3 C17 C16 120.4(3) . .
N3 C17 C18 117.4(3) . .
C16 C17 C18 122.1(3) . .
N4 C19 C20 121.8(3) . .
N4 C19 P4 116.0(2) . .
C20 C19 P4 122.1(3) . .
N2 C7 C8 122.6(4) . .
N2 C7 P2 114.3(3) . .
C8 C7 P2 123.1(3) . .
C15 C16 C17 120.9(4) . .
C15 C16 H16 119.6 . .
C17 C16 H16 119.6 . .
C17 C18 H18A 109.5 . .
C17 C18 H18B 109.5 . .
H18A C18 H18B 109.5 . .
C17 C18 H18C 109.5 . .
H18A C18 H18C 109.5 . .
H18B C18 H18C 109.5 . .
C23 C24 H24A 109.5 . .
C23 C24 H24B 109.5 . .
H24A C24 H24B 109.5 . .
C23 C24 H24C 109.5 . .
H24A C24 H24C 109.5 . .
H24B C24 H24C 109.5 . .
N4 C23 C22 120.5(3) . .
N4 C23 C24 116.7(3) . .
C22 C23 C24 122.7(4) . .
C21 C22 C23 120.0(4) . .
C21 C22 H22 120.0 . .
C23 C22 H22 120.0 . .
C22 C21 C20 119.5(4) . .
C22 C21 H21 120.2 . .
C20 C21 H21 120.2 . .
C21 C20 C19 118.1(3) . .
C21 C20 H20 120.9 . .
C19 C20 H20 120.9 . .

loop_
_geom_bond_atom_site_label_1
_geom_bond_atom_site_label_2
_geom_bond_distance
_geom_bond_site_symmetry_2
Sn1 O3 2.124(2) .
Sn1 O4 2.134(2) .
Sn1 N1 2.454(3) .
Sn1 N2 2.620(3) .
Sn2 O2 2.101(2) .
Sn2 O5 2.105(2) .
Sn2 O10 2.279(2) .
Sn2 O9 2.423(2) .
Sn3 O12 2.138(2) .
Sn3 O8 2.141(2) .
Sn3 N4 2.469(3) .
Sn3 N3 2.555(3) .
Sn4 O7 2.096(2) .
Sn4 O11 2.108(2) 4_475
Sn4 O1 2.317(2) .
Sn4 O6 2.397(2) .
P1 O1 1.503(2) 1_545
P1 O3 1.532(2) .
P1 O2 1.544(2) .
P1 C1 1.827(3) .
P3 O9 1.505(2) .
P3 O8 1.530(2) .
P3 O7 1.538(2) .
P3 C13 1.814(3) .
P4 O10 1.505(2) 4_565
P4 O11 1.527(2) .
P4 O12 1.534(2) .
P4 C19 1.819(4) .
P2 O6 1.503(2) 4_565
P2 O4 1.529(2) .
P2 O5 1.550(2) 4_565
P2 C7 1.830(4) .
O10 P4 1.505(2) 4_465
O1 P1 1.503(2) 1_565
O6 P2 1.503(2) 4_465
O11 Sn4 2.108(2) 4_575
O5 P2 1.550(2) 4_465
N1 C5 1.339(4) .
N1 C1 1.349(4) .
N2 C11 1.340(4) .
N2 C7 1.348(4) .
N3 C17 1.350(4) .
N3 C13 1.357(4) .
N4 C19 1.342(4) .
N4 C23 1.355(4) .
C1 C2 1.392(5) .
C2 C3 1.370(6) .
C2 H2 0.9400 .
C3 C4 1.387(5) .
C3 H3 0.9400 .
C5 C4 1.393(5) .
C5 C6 1.488(5) .
C6 H6C 0.9700 .
C6 H6B 0.9700 .
C6 H6A 0.9700 .
C12 C11 1.501(5) .
C12 H12B 0.9700 .
C12 H12C 0.9700 .
C12 H12A 0.9700 .
C11 C10 1.387(5) .
C13 C14 1.381(5) .
C14 C15 1.388(5) .
C14 H14 0.9400 .
C10 C9 1.389(5) .
C10 H10 0.9400 .
C9 C8 1.387(6) .
C9 H9 0.9400 .
C8 C7 1.394(5) .
C8 H8 0.9400 .
C4 H4 0.9400 .
C15 C16 1.373(5) .
C15 H15 0.9400 .
C17 C16 1.387(5) .
C17 C18 1.487(5) .
C19 C20 1.396(5) .
C16 H16 0.9400 .
C18 H18A 0.9700 .
C18 H18B 0.9700 .
C18 H18C 0.9700 .
C24 C23 1.495(5) .
C24 H24A 0.9700 .
C24 H24B 0.9700 .
C24 H24C 0.9700 .
C23 C22 1.387(5) .
C22 C21 1.372(6) .
C22 H22 0.9400 .
C21 C20 1.393(6) .
C21 H21 0.9400 .
C20 H20 0.9400 .

loop_
_geom_torsion_atom_site_label_1
_geom_torsion_atom_site_label_2
_geom_torsion_atom_site_label_3
_geom_torsion_atom_site_label_4
_geom_torsion
_geom_torsion_site_symmetry_1
_geom_torsion_site_symmetry_2
_geom_torsion_site_symmetry_3
_geom_torsion_site_symmetry_4
O2 Sn2 O10 P4 -30.4(3) . . . 4_465
O5 Sn2 O10 P4 -118.5(3) . . . 4_465
O9 Sn2 O10 P4 -53.2(5) . . . 4_465
O1 P1 O2 Sn2 -121.41(17) 1_545 . . .
O3 P1 O2 Sn2 110.55(17) . . . .
C1 P1 O2 Sn2 -2.3(2) . . . .
O5 Sn2 O2 P1 -155.18(16) . . . .
O10 Sn2 O2 P1 117.96(17) . . . .
O9 Sn2 O2 P1 -68.60(16) . . . .
O1 P1 O3 Sn1 138.79(15) 1_545 . . .
O2 P1 O3 Sn1 -93.36(17) . . . .
C1 P1 O3 Sn1 20.82(18) . . . .
O4 Sn1 O3 P1 -91.44(16) . . . .
N1 Sn1 O3 P1 -15.57(15) . . . .
N2 Sn1 O3 P1 -162.56(17) . . . .
O6 P2 O4 Sn1 151.83(14) 4_565 . . .
O5 P2 O4 Sn1 -79.02(18) 4_565 . . .
C7 P2 O4 Sn1 32.28(19) . . . .
O3 Sn1 O4 P2 -95.08(16) . . . .
N1 Sn1 O4 P2 -169.29(17) . . . .
N2 Sn1 O4 P2 -21.36(14) . . . .
O9 P3 O7 Sn4 88.94(18) . . . .
O8 P3 O7 Sn4 -39.9(2) . . . .
C13 P3 O7 Sn4 -152.34(16) . . . .
O11 Sn4 O7 P3 160.92(16) 4_475 . . .
O1 Sn4 O7 P3 76.54(16) . . . .
O6 Sn4 O7 P3 -118.24(17) . . . .
O9 P3 O8 Sn3 148.36(14) . . . .
O7 P3 O8 Sn3 -82.68(17) . . . .
C13 P3 O8 Sn3 29.46(18) . . . .
O12 Sn3 O8 P3 -91.75(15) . . . .
N4 Sn3 O8 P3 -165.00(16) . . . .
N3 Sn3 O8 P3 -18.23(14) . . . .
O8 P3 O9 Sn2 159.62(16) . . . .
O7 P3 O9 Sn2 31.1(2) . . . .
C13 P3 O9 Sn2 -84.4(2) . . . .
O2 Sn2 O9 P3 -166.09(19) . . . .
O5 Sn2 O9 P3 -77.69(19) . . . .
O10 Sn2 O9 P3 -143.0(2) . . . .
O7 Sn4 O1 P1 125.2(2) . . . 1_565
O11 Sn4 O1 P1 36.1(2) 4_475 . . 1_565
O6 Sn4 O1 P1 68.6(4) . . . 1_565
O7 Sn4 O6 P2 78.9(2) . . . 4_465
O11 Sn4 O6 P2 168.4(2) 4_475 . . 4_465
O1 Sn4 O6 P2 135.7(2) . . . 4_465
O10 P4 O11 Sn4 -121.18(17) 4_565 . . 4_575
O12 P4 O11 Sn4 110.15(17) . . . 4_575
C19 P4 O11 Sn4 -3.0(2) . . . 4_575
O10 P4 O12 Sn3 141.64(15) 4_565 . . .
O11 P4 O12 Sn3 -89.80(18) . . . .
C19 P4 O12 Sn3 25.66(19) . . . .
O8 Sn3 O12 P4 -94.46(16) . . . .
N4 Sn3 O12 P4 -19.53(15) . . . .
N3 Sn3 O12 P4 -166.34(17) . . . .
O2 Sn2 O5 P2 -164.30(16) . . . 4_465
O10 Sn2 O5 P2 -79.64(16) . . . 4_465
O9 Sn2 O5 P2 115.69(16) . . . 4_465
O3 Sn1 N1 C5 -174.8(3) . . . .
O4 Sn1 N1 C5 -76.4(2) . . . .
N2 Sn1 N1 C5 -124.3(2) . . . .
O3 Sn1 N1 C1 3.9(2) . . . .
O4 Sn1 N1 C1 102.2(2) . . . .
N2 Sn1 N1 C1 54.4(3) . . . .
O3 Sn1 N2 C11 -67.0(3) . . . .
O4 Sn1 N2 C11 -166.7(3) . . . .
N1 Sn1 N2 C11 -117.5(3) . . . .
O3 Sn1 N2 C7 100.9(2) . . . .
O4 Sn1 N2 C7 1.3(2) . . . .
N1 Sn1 N2 C7 50.5(3) . . . .
O12 Sn3 N3 C17 -69.1(3) . . . .
O8 Sn3 N3 C17 -168.6(3) . . . .
N4 Sn3 N3 C17 -118.5(3) . . . .
O12 Sn3 N3 C13 97.8(2) . . . .
O8 Sn3 N3 C13 -1.7(2) . . . .
N4 Sn3 N3 C13 48.3(2) . . . .
O12 Sn3 N4 C19 5.7(2) . . . .
O8 Sn3 N4 C19 104.5(2) . . . .
N3 Sn3 N4 C19 55.4(2) . . . .
O12 Sn3 N4 C23 -170.4(3) . . . .
O8 Sn3 N4 C23 -71.7(2) . . . .
N3 Sn3 N4 C23 -120.8(2) . . . .
C5 N1 C1 C2 2.5(5) . . . .
Sn1 N1 C1 C2 -176.3(3) . . . .
C5 N1 C1 P1 -175.9(2) . . . .
Sn1 N1 C1 P1 5.4(3) . . . .
O1 P1 C1 N1 -135.6(2) 1_545 . . .
O3 P1 C1 N1 -15.1(3) . . . .
O2 P1 C1 N1 103.1(2) . . . .
O1 P1 C1 C2 46.1(3) 1_545 . . .
O3 P1 C1 C2 166.6(3) . . . .
O2 P1 C1 C2 -75.2(3) . . . .
N1 C1 C2 C3 -1.5(5) . . . .
P1 C1 C2 C3 176.7(3) . . . .
C1 C2 C3 C4 -0.1(6) . . . .
C1 N1 C5 C4 -1.7(5) . . . .
Sn1 N1 C5 C4 176.9(2) . . . .
C1 N1 C5 C6 178.3(3) . . . .
Sn1 N1 C5 C6 -3.0(4) . . . .
C7 N2 C11 C10 -0.4(5) . . . .
Sn1 N2 C11 C10 167.0(2) . . . .
C7 N2 C11 C12 178.7(3) . . . .
Sn1 N2 C11 C12 -13.9(5) . . . .
C17 N3 C13 C14 -0.1(5) . . . .
Sn3 N3 C13 C14 -167.8(3) . . . .
C17 N3 C13 P3 -176.0(2) . . . .
Sn3 N3 C13 P3 16.3(3) . . . .
O9 P3 C13 N3 -148.4(2) . . . .
O8 P3 C13 N3 -27.4(3) . . . .
O7 P3 C13 N3 90.5(2) . . . .
O9 P3 C13 C14 35.8(3) . . . .
O8 P3 C13 C14 156.8(3) . . . .
O7 P3 C13 C14 -85.3(3) . . . .
N3 C13 C14 C15 0.5(6) . . . .
P3 C13 C14 C15 176.0(3) . . . .
N2 C11 C10 C9 -2.1(5) . . . .
C12 C11 C10 C9 178.8(4) . . . .
C11 C10 C9 C8 2.1(6) . . . .
C10 C9 C8 C7 0.4(6) . . . .
C2 C3 C4 C5 0.8(6) . . . .
N1 C5 C4 C3 0.1(5) . . . .
C6 C5 C4 C3 -179.9(4) . . . .
C13 C14 C15 C16 -1.6(6) . . . .
C13 N3 C17 C16 0.9(5) . . . .
Sn3 N3 C17 C16 167.2(2) . . . .
C13 N3 C17 C18 -177.1(3) . . . .
Sn3 N3 C17 C18 -10.8(4) . . . .
C23 N4 C19 C20 0.9(5) . . . .
Sn3 N4 C19 C20 -175.5(2) . . . .
C23 N4 C19 P4 -178.1(2) . . . .
Sn3 N4 C19 P4 5.5(3) . . . .
O10 P4 C19 N4 -137.5(2) 4_565 . . .
O11 P4 C19 N4 101.0(2) . . . .
O12 P4 C19 N4 -17.8(3) . . . .
O10 P4 C19 C20 43.5(3) 4_565 . . .
O11 P4 C19 C20 -78.0(3) . . . .
O12 P4 C19 C20 163.1(3) . . . .
C11 N2 C7 C8 3.1(5) . . . .
Sn1 N2 C7 C8 -165.9(3) . . . .
C11 N2 C7 P2 -177.5(2) . . . .
Sn1 N2 C7 P2 13.5(3) . . . .
C9 C8 C7 N2 -3.0(6) . . . .
C9 C8 C7 P2 177.6(3) . . . .
O6 P2 C7 N2 -148.8(2) 4_565 . . .
O4 P2 C7 N2 -26.8(3) . . . .
O5 P2 C7 N2 89.8(2) 4_565 . . .
O6 P2 C7 C8 30.7(3) 4_565 . . .
O4 P2 C7 C8 152.7(3) . . . .
O5 P2 C7 C8 -90.8(3) 4_565 . . .
C14 C15 C16 C17 2.4(5) . . . .
N3 C17 C16 C15 -2.1(5) . . . .
C18 C17 C16 C15 175.8(4) . . . .
C19 N4 C23 C22 1.6(5) . . . .
Sn3 N4 C23 C22 177.6(2) . . . .
C19 N4 C23 C24 -178.6(3) . . . .
Sn3 N4 C23 C24 -2.5(4) . . . .
N4 C23 C22 C21 -1.8(5) . . . .
C24 C23 C22 C21 178.3(4) . . . .
C23 C22 C21 C20 -0.4(6) . . . .
C22 C21 C20 C19 2.8(6) . . . .
N4 C19 C20 C21 -3.1(5) . . . .
P4 C19 C20 C21 175.9(3) . . . .
